data_1525663
loop_
_publ_author_name
'Belokoneva, E.L.'
'Petrova, T.L.'
'Belov, N.V.'
'Simonov, M.A.'

_publ_section_title
;
 Crystal structure of synthetic TR analogs of apatite Dy4.67 (Ge O4)3 O
 and Ce4.67 (Si O4)3 O
;
_journal_name_full Kristallografiya
_journal_page_first 490
_journal_page_last 493
_journal_volume 17
_journal_year 1972
_chemical_formula_sum 'Dy4.67 Ge3 O13'
_chemical_name_systematic 'Dy4.67 (Ge O4)3 O'
_space_group_IT_number 176
_symmetry_space_group_name_Hall '-P 6c'
_symmetry_space_group_name_H-M 'P 63/m'
_cell_angle_alpha 90
_cell_angle_beta 90
_cell_angle_gamma 120
_cell_formula_units_Z 2
_cell_length_a 9.2
_cell_length_b 9.2
_cell_length_c 6.808
_cell_volume 499.029
_citation_journal_id_ASTM KRISAJ
_cod_data_source_file Belokoneva_KRISAJ_1972_1638.cif
_cod_data_source_block Dy4.67Ge3O13
_cod_original_cell_volume 499.0291
_cod_database_code 1525663

loop_
_symmetry_equiv_pos_as_xyz
x,y,z
x-y,x,z+1/2
-y,x-y,z
-x,-y,z+1/2
-x+y,-x,z
y,-x+y,z+1/2
-x,-y,-z
-x+y,-x,-z-1/2
y,-x+y,-z
x,y,-z-1/2
x-y,x,-z
-y,x-y,-z-1/2

loop_
_atom_site_label
_atom_site_type_symbol
_atom_site_fract_x
_atom_site_fract_y
_atom_site_fract_z
_atom_site_occupancy
_atom_site_U_iso_or_equiv
O1 O-2 0.495 0.3 0.25 1 0.0
Dy1 Dy+3 -0.007 0.238 0.25 1 0.0
O4 O-2 0 0 0.25 1 0.0
Ge1 Ge+4 0.37 0.407 0.25 1 0.0
Dy2 Dy+3 0.6667 0.3333 0 0.83 0.0
O3 O-2 0.241 0.344 0.04 1 0.0
O2 O-2 0.491 0.643 0.25 1 0.0
